data_9003834
loop_
_publ_author_name
'Bosi, F.'
'Andreozzi, G. B.'
'Federico, M.'
'Graziani, G.'
'Lucchesi, S.'

_publ_section_title
;
 Crystal chemistry of the elbaite-schorl series
 Sample: L4b
;
_journal_name_full 'American Mineralogist'
_journal_page_first 1784
_journal_page_last 1792
_journal_paper_doi 10.2138/am.2005.1827
_journal_volume 90
_journal_year 2005
_chemical_compound_source 'Cruziero pegmatite, Minas Gerais, Brazil'
_chemical_formula_sum
;Al6.898 B3 Ca0.009 F0.295 Fe1.774 H3.363 K0.009 Li0.172 Mg0.012 Mn0.124
 Na0.632 O30.705 Si5.929 Ti0.023 Zn0.067
;
_chemical_name_mineral Schorl
_space_group_IT_number 160
_symmetry_space_group_name_Hall 'R 3 -2"'
_symmetry_space_group_name_H-M 'R 3 m :H'
_cell_angle_alpha 90
_cell_angle_beta 90
_cell_angle_gamma 120
_cell_length_a 15.9658
_cell_length_b 15.9658
_cell_length_c 7.1487
_cell_formula_units_Z 3
_cell_volume 1578.117
_database_code_amcsd 0003958
_exptl_crystal_density_diffrn 3.199
_cod_original_sg_symbol_H-M 'R 3 m'
_cod_original_formula_sum
;Ca.009 Na.632 K.009 Ti.023 Al6.898 Fe1.774 Mn.124 Zn.067 Li.172 Mg.012 B3
 Si5.929 F.295 O30.705 H3.363
;
_cod_database_code 9003834

loop_
_space_group_symop_operation_xyz
x,y,z
2/3+x,1/3+y,1/3+z
1/3+x,2/3+y,2/3+z
x,x-y,z
2/3+x,1/3+x-y,1/3+z
1/3+x,2/3+x-y,2/3+z
-y,-x,z
2/3-y,1/3-x,1/3+z
1/3-y,2/3-x,2/3+z
-x+y,y,z
2/3-x+y,1/3+y,1/3+z
1/3-x+y,2/3+y,2/3+z
-y,x-y,z
2/3-y,1/3+x-y,1/3+z
1/3-y,2/3+x-y,2/3+z
-x+y,-x,z
2/3-x+y,1/3-x,1/3+z
1/3-x+y,2/3-x,2/3+z

loop_
_atom_site_label
_atom_site_fract_x
_atom_site_fract_y
_atom_site_fract_z
_atom_site_occupancy
_atom_site_U_iso_or_equiv
_atom_site_type_symbol
_atom_site_attached_hydrogens
CaX 0.00000 0.00000 0.22748 0.00900 0.02340 Ca 0
NaX 0.00000 0.00000 0.22748 0.63200 0.02340 Na 0
KX 0.00000 0.00000 0.22748 0.00900 0.02340 K 0
TiY 0.12424 0.06212 0.62749 0.00770 0.00755 Ti 0
AlY 0.12424 0.06212 0.62749 0.35230 0.00755 Al 0
Fe3+Y 0.12424 0.06212 0.62749 0.13930 0.00755 Fe 0
Fe2+Y 0.12424 0.06212 0.62749 0.37970 0.00755 Fe 0
MnY 0.12424 0.06212 0.62749 0.04130 0.00755 Mn 0
ZnY 0.12424 0.06212 0.62749 0.02230 0.00755 Zn 0
LiY 0.12424 0.06212 0.62749 0.05730 0.00755 Li 0
AlZ 0.29832 0.26140 0.61065 0.96180 0.00480 Al 0
Fe3Z 0.29832 0.26140 0.61065 0.02750 0.00480 Fe 0
FeZ 0.29832 0.26140 0.61065 0.00870 0.00480 Fe 0
MgZ 0.29832 0.26140 0.61065 0.00200 0.00480 Mg 0
B 0.11013 0.22026 0.45520 1.00000 0.00540 B 0
SiT 0.19190 0.18991 0.00000 0.98820 0.00400 Si 0
AlT 0.19190 0.18991 0.00000 0.01180 0.00400 Al 0
F1W 0.00000 0.00000 0.78097 0.29500 0.04500 F 0
O-H1W 0.00000 0.00000 0.78097 0.36300 0.04500 O 1
O1 0.00000 0.00000 0.78097 0.34200 0.04500 O 0
O2 0.06147 0.12294 0.48621 1.00000 0.01520 O 0
O3V 0.26860 0.13430 0.50962 1.00000 0.01040 O 0
O4 0.09339 0.18678 0.06905 1.00000 0.00860 O 0
O5 0.18714 0.09357 0.09126 1.00000 0.00850 O 0
O6 0.19779 0.18738 0.77572 1.00000 0.00690 O 0
O7 0.28519 0.28571 0.07954 1.00000 0.00620 O 0
O8 0.20980 0.27072 0.44095 1.00000 0.00770 O 0
H3 0.26100 0.13050 0.39000 1.00000 0.06000 H 0

loop_
_cod_changelog_entry_id
_cod_changelog_entry_author
_cod_changelog_entry_date
_cod_changelog_entry_text
1
;cod-tools version 3.8.0
Id: cif_guess_AMCSD_atom_types 9581 2023-05-17 12:35:41Z saulius
;
2023-05-23T09:14:36+03:00
;Derived atom types and hydrogen counts
from atom names that follow the AMCSD naming convention
(Wat == water, O-H == hydroxyl).
;

loop_
_cod_related_entry_id
_cod_related_entry_database
_cod_related_entry_code
1 AMCSD 0003958
